data_2215556
loop_
_publ_author_name
'Jie Chen'
'Yuzhong Ruan'

_publ_section_title
;4-{[6-(4,4'-Bipyridin-1-ium-1-yl)-2-(4-carboxyanilino)-1,3,5-triazin-2-yl]amino}benzoate
 monohydrate
;
_journal_coeditor_code IM2030
_journal_issue 10
_journal_name_full 'Acta Crystallographica Section E'
_journal_page_first o3937
_journal_page_last o3937
_journal_paper_doi 10.1107/S1600536807041943
_journal_volume 63
_journal_year 2007
_chemical_formula_iupac 'C27 H19 N7 O4 , H2 O'
_chemical_formula_moiety 'C27 H19 N7 O4 , H2 O'
_chemical_formula_sum 'C27 H21 N7 O5'
_chemical_formula_weight 523.51
_chemical_name_systematic
;
4-{[6-(4,4'-Bipyridin-1-ium-1-yl)-2-(4-carboxyanilino)-1,3,5-triazin-
2-yl]amino}benzoate monohydrate
;
_space_group_IT_number 2
_symmetry_cell_setting triclinic
_symmetry_space_group_name_Hall '-P 1'
_symmetry_space_group_name_H-M 'P -1'
_atom_sites_solution_hydrogens geom
_atom_sites_solution_primary direct
_atom_sites_solution_secondary difmap
_audit_creation_method SHELXL97
_cell_angle_alpha 97.527(3)
_cell_angle_beta 98.781(6)
_cell_angle_gamma 101.555(6)
_cell_formula_units_Z 2
_cell_length_a 9.500(5)
_cell_length_b 9.523(5)
_cell_length_c 13.669(7)
_cell_measurement_reflns_used 2378
_cell_measurement_temperature 293(2)
_cell_measurement_theta_max 27.4835
_cell_measurement_theta_min 3.0585
_cell_volume 1180.6(11)
_computing_cell_refinement
;
CrystalClear (Molecular Structure Corporation & Rigaku, 2000)
;
_computing_data_collection
;
CrystalClear (Molecular Structure Corporation & Rigaku, 2000)
;
_computing_data_reduction
;
CrystalClear (Molecular Structure Corporation & Rigaku, 2000)
;
_computing_molecular_graphics
;
CrystalStructure (Molecular Structure Corporation & Rigaku, 2000)
;
_computing_publication_material 'SHELXL97 (Sheldrick, 1997)'
_computing_structure_refinement 'SHELXL97 (Sheldrick, 1997)'
_computing_structure_solution 'SHELXS97 (Sheldrick, 1997)'
_diffrn_ambient_temperature 130.1500
_diffrn_measured_fraction_theta_full 0.986
_diffrn_measured_fraction_theta_max 0.986
_diffrn_measurement_device_type 'Rigaku Mercury CCD'
_diffrn_measurement_method \w
_diffrn_radiation_monochromator 'Graphite Monochromator'
_diffrn_radiation_source 'rotating-anode generator'
_diffrn_radiation_type 'Mo K\a'
_diffrn_radiation_wavelength 0.71073
_diffrn_reflns_av_R_equivalents 0.0250
_diffrn_reflns_av_sigmaI/netI 0.0413
_diffrn_reflns_limit_h_max 10
_diffrn_reflns_limit_h_min -12
_diffrn_reflns_limit_k_max 12
_diffrn_reflns_limit_k_min -12
_diffrn_reflns_limit_l_max 17
_diffrn_reflns_limit_l_min -17
_diffrn_reflns_number 9219
_diffrn_reflns_theta_full 27.48
_diffrn_reflns_theta_max 27.48
_diffrn_reflns_theta_min 3.06
_diffrn_standards_decay_% 0
_diffrn_standards_interval_count 0
_diffrn_standards_interval_time 0
_diffrn_standards_number 0
_exptl_absorpt_coefficient_mu 0.106
_exptl_absorpt_correction_T_max 0.995
_exptl_absorpt_correction_T_min 0.975
_exptl_absorpt_correction_type multi-scan
_exptl_absorpt_process_details
;
(SPHERE in CrystalStructure; Molecular Structure
Corporation & Rigaku, 2000)
;
_exptl_crystal_colour red
_exptl_crystal_density_diffrn 1.473
_exptl_crystal_density_method 'not measured'
_exptl_crystal_description prism
_exptl_crystal_F_000 544
_exptl_crystal_size_max 0.7800
_exptl_crystal_size_mid 0.2000
_exptl_crystal_size_min 0.0500
_refine_diff_density_max 0.236
_refine_diff_density_min -0.221
_refine_ls_extinction_method none
_refine_ls_goodness_of_fit_ref 1.004
_refine_ls_hydrogen_treatment refall
_refine_ls_matrix_type full
_refine_ls_number_parameters 436
_refine_ls_number_reflns 5350
_refine_ls_number_restraints 0
_refine_ls_restrained_S_all 1.004
_refine_ls_R_factor_all 0.0761
_refine_ls_R_factor_gt 0.0520
_refine_ls_shift/su_max 0.000
_refine_ls_shift/su_mean 0.000
_refine_ls_structure_factor_coef Fsqd
_refine_ls_weighting_details 'calc w = 1/[\s^2^(Fo^2^)+(0.0989P)^2^+0.007P] where P=(Fo^2^+2Fc^2^)/3'
_refine_ls_weighting_scheme calc
_refine_ls_wR_factor_gt 0.1398
_refine_ls_wR_factor_ref 0.1605
_reflns_number_gt 3866
_reflns_number_total 5350
_reflns_threshold_expression I>2\s(I)
_cod_data_source_file im2030.cif
_cod_data_source_block I
_cod_original_cell_volume 1181.0(10)
_cod_database_code 2215556
_cod_database_fobs_code 2215556

loop_
_symmetry_equiv_pos_as_xyz
'x, y, z'
'-x, -y, -z'

loop_
_atom_site_type_symbol
_atom_site_label
_atom_site_fract_x
_atom_site_fract_y
_atom_site_fract_z
_atom_site_U_iso_or_equiv
_atom_site_adp_type
_atom_site_calc_flag
_atom_site_occupancy
C C1 0.03809(18) 0.35605(19) 0.58550(13) 0.0311(4) Uani d 1
C C2 0.08201(19) 0.2646(2) 0.43911(13) 0.0327(4) Uani d 1
C C3 0.20747(18) 0.48675(19) 0.51904(12) 0.0299(4) Uani d 1
C C4 0.2237(2) 0.1994(2) -0.01844(14) 0.0393(4) Uani d 1
C C5 0.73347(19) 0.8236(2) 0.29767(13) 0.0348(4) Uani d 1
C C11 -0.0278(2) 0.4560(2) 0.74022(16) 0.0432(5) Uani d 1
H H11 0.041(3) 0.541(3) 0.7332(18) 0.060(7) Uiso d 1
C C12 -0.0998(2) 0.4443(2) 0.81892(16) 0.0461(5) Uani d 1
H H12 -0.081(2) 0.528(3) 0.8678(18) 0.054(6) Uiso d 1
C C13 -0.1926(2) 0.3146(2) 0.82586(14) 0.0366(4) Uani d 1
C C14 -0.2132(2) 0.2012(2) 0.74647(16) 0.0442(5) Uani d 1
H H14 -0.281(2) 0.111(3) 0.7402(16) 0.048(6) Uiso d 1
C C15 -0.1397(2) 0.2162(2) 0.66821(16) 0.0417(4) Uani d 1
H H15 -0.145(3) 0.142(3) 0.6113(18) 0.058(7) Uiso d 1
C C21 -0.2584(2) 0.2992(2) 0.91672(14) 0.0396(4) Uani d 1
C C22 -0.2628(3) 0.4192(3) 0.9843(2) 0.0690(8) Uani d 1
H H22 -0.242(4) 0.514(4) 0.967(3) 0.107(11) Uiso d 1
C C23 -0.3071(3) 0.4008(3) 1.0745(2) 0.0700(8) Uani d 1
H H23 -0.312(3) 0.481(4) 1.127(2) 0.090(9) Uiso d 1
C C24 -0.3487(2) 0.1571(3) 1.03494(16) 0.0474(5) Uani d 1
H H24 -0.378(3) 0.060(3) 1.053(2) 0.079(8) Uiso d 1
C C25 -0.3074(2) 0.1647(2) 0.94255(15) 0.0424(5) Uani d 1
H H25 -0.314(2) 0.073(3) 0.8954(17) 0.052(6) Uiso d 1
C C31 0.0955(2) 0.17036(18) 0.26628(13) 0.0334(4) Uani d 1
C C32 -0.0094(2) 0.1463(2) 0.18007(14) 0.0405(4) Uani d 1
H H32 -0.114(3) 0.123(2) 0.1836(17) 0.053(6) Uiso d 1
C C33 0.0321(2) 0.1576(2) 0.08816(15) 0.0410(4) Uani d 1
H H33 -0.042(2) 0.138(2) 0.0292(16) 0.043(5) Uiso d 1
C C34 0.1787(2) 0.19018(19) 0.08102(13) 0.0341(4) Uani d 1
C C35 0.2832(2) 0.2111(2) 0.16743(15) 0.0385(4) Uani d 1
H H35 0.385(3) 0.232(2) 0.1634(17) 0.052(6) Uiso d 1
C C36 0.2429(2) 0.2014(2) 0.25980(14) 0.0381(4) Uani d 1
H H36 0.319(2) 0.219(2) 0.3164(16) 0.042(5) Uiso d 1
C C41 0.40884(18) 0.65630(18) 0.46672(13) 0.0304(4) Uani d 1
C C42 0.4296(2) 0.5703(2) 0.38177(14) 0.0379(4) Uani d 1
H H42 0.372(2) 0.476(2) 0.3605(16) 0.045(6) Uiso d 1
C C43 0.5345(2) 0.6248(2) 0.32829(14) 0.0375(4) Uani d 1
H H43 0.547(3) 0.561(3) 0.2705(19) 0.058(7) Uiso d 1
C C44 0.61918(18) 0.76485(19) 0.35593(13) 0.0322(4) Uani d 1
C C45 0.5971(2) 0.8504(2) 0.44022(14) 0.0378(4) Uani d 1
H H45 0.659(2) 0.954(3) 0.4624(17) 0.050(6) Uiso d 1
C C46 0.4942(2) 0.7971(2) 0.49517(14) 0.0366(4) Uani d 1
H H46 0.479(2) 0.855(2) 0.5542(16) 0.043(6) Uiso d 1
N N1 0.00548(16) 0.24207(17) 0.51393(11) 0.0352(3) Uani d 1
N N2 0.18480(16) 0.38337(16) 0.43910(11) 0.0330(3) Uani d 1
N N3 0.13091(16) 0.48030(16) 0.59582(11) 0.0338(3) Uani d 1
N N4 -0.04689(16) 0.34248(16) 0.66637(11) 0.0328(3) Uani d 1
N N5 -0.3460(2) 0.2723(2) 1.10135(13) 0.0534(5) Uani d 1
N N6 0.04740(19) 0.15736(18) 0.35875(12) 0.0401(4) Uani d 1
H H6 -0.039(3) 0.092(3) 0.3552(19) 0.065(8) Uiso d 1
N N7 0.30777(16) 0.61188(17) 0.52825(12) 0.0338(3) Uani d 1
H H7 0.314(2) 0.673(2) 0.5862(17) 0.042(6) Uiso d 1
O O1 0.34478(19) 0.1932(3) -0.03132(13) 0.0833(7) Uani d 1
O O2 0.12177(15) 0.21458(18) -0.08863(11) 0.0496(4) Uani d 1
H H3 0.160(4) 0.229(4) -0.159(3) 0.108(11) Uiso d 1
O O3 0.77794(16) 0.95853(16) 0.30828(12) 0.0505(4) Uani d 1
O O4 0.77886(16) 0.73177(16) 0.24276(10) 0.0455(4) Uani d 1
O O5 0.6274(2) 1.1778(2) 0.29330(13) 0.0610(5) Uani d 1
H H1 0.640(3) 1.213(3) 0.239(2) 0.072(8) Uiso d 1
H H2 0.677(4) 1.116(4) 0.302(3) 0.106(13) Uiso d 1

loop_
_atom_site_aniso_label
_atom_site_aniso_U_11
_atom_site_aniso_U_22
_atom_site_aniso_U_33
_atom_site_aniso_U_12
_atom_site_aniso_U_13
_atom_site_aniso_U_23
C1 0.0306(9) 0.0380(9) 0.0294(8) 0.0086(7) 0.0126(7) 0.0133(7)
C2 0.0323(9) 0.0368(9) 0.0299(8) 0.0055(7) 0.0091(7) 0.0084(7)
C3 0.0294(8) 0.0334(9) 0.0303(8) 0.0077(7) 0.0101(7) 0.0108(7)
C4 0.0406(10) 0.0429(11) 0.0379(10) 0.0118(8) 0.0144(8) 0.0070(8)
C5 0.0307(9) 0.0410(10) 0.0336(9) 0.0034(7) 0.0087(7) 0.0138(8)
C11 0.0543(12) 0.0339(10) 0.0435(11) 0.0040(9) 0.0225(9) 0.0073(9)
C12 0.0621(13) 0.0354(10) 0.0427(11) 0.0048(9) 0.0259(10) 0.0044(9)
C13 0.0410(10) 0.0377(10) 0.0367(9) 0.0118(8) 0.0159(8) 0.0119(8)
C14 0.0506(12) 0.0396(10) 0.0428(11) 0.0001(9) 0.0215(9) 0.0084(9)
C15 0.0478(11) 0.0379(10) 0.0388(10) 0.0003(8) 0.0190(9) 0.0055(8)
C21 0.0441(11) 0.0419(10) 0.0373(10) 0.0096(8) 0.0186(8) 0.0098(8)
C22 0.110(2) 0.0455(13) 0.0607(15) 0.0097(13) 0.0539(15) 0.0101(12)
C23 0.097(2) 0.0574(15) 0.0566(15) 0.0019(14) 0.0446(15) -0.0007(12)
C24 0.0440(11) 0.0574(13) 0.0426(11) 0.0045(10) 0.0142(9) 0.0187(10)
C25 0.0437(11) 0.0433(11) 0.0410(10) 0.0053(9) 0.0141(9) 0.0099(9)
C31 0.0401(10) 0.0292(9) 0.0299(8) 0.0009(7) 0.0132(7) 0.0044(7)
C32 0.0338(10) 0.0497(11) 0.0360(10) 0.0009(8) 0.0112(8) 0.0071(9)
C33 0.0374(10) 0.0520(12) 0.0333(9) 0.0067(9) 0.0089(8) 0.0085(8)
C34 0.0394(10) 0.0315(9) 0.0335(9) 0.0084(7) 0.0126(8) 0.0054(7)
C35 0.0343(10) 0.0427(10) 0.0399(10) 0.0073(8) 0.0134(8) 0.0059(8)
C36 0.0369(10) 0.0440(10) 0.0321(9) 0.0070(8) 0.0071(8) 0.0032(8)
C41 0.0305(8) 0.0311(8) 0.0326(8) 0.0065(7) 0.0108(7) 0.0103(7)
C42 0.0417(10) 0.0317(9) 0.0386(10) -0.0003(8) 0.0167(8) 0.0028(8)
C43 0.0421(10) 0.0356(10) 0.0349(9) 0.0027(8) 0.0171(8) 0.0036(8)
C44 0.0308(9) 0.0348(9) 0.0324(9) 0.0042(7) 0.0094(7) 0.0111(7)
C45 0.0420(10) 0.0319(9) 0.0368(9) -0.0003(8) 0.0127(8) 0.0040(8)
C46 0.0437(10) 0.0351(9) 0.0309(9) 0.0050(8) 0.0145(8) 0.0021(7)
N1 0.0356(8) 0.0398(8) 0.0315(7) 0.0038(6) 0.0127(6) 0.0098(7)
N2 0.0338(8) 0.0358(8) 0.0295(7) 0.0029(6) 0.0108(6) 0.0071(6)
N3 0.0363(8) 0.0359(8) 0.0319(7) 0.0068(6) 0.0136(6) 0.0089(6)
N4 0.0352(8) 0.0374(8) 0.0292(7) 0.0079(6) 0.0128(6) 0.0102(6)
N5 0.0499(10) 0.0721(13) 0.0376(9) 0.0039(9) 0.0175(8) 0.0113(9)
N6 0.0431(9) 0.0397(9) 0.0327(8) -0.0052(7) 0.0138(7) 0.0026(7)
N7 0.0394(8) 0.0331(8) 0.0304(7) 0.0044(6) 0.0157(6) 0.0055(6)
O1 0.0547(10) 0.165(2) 0.0506(10) 0.0497(12) 0.0267(8) 0.0323(12)
O2 0.0458(8) 0.0701(10) 0.0386(8) 0.0144(7) 0.0163(6) 0.0179(7)
O3 0.0485(8) 0.0426(8) 0.0592(9) -0.0049(6) 0.0213(7) 0.0139(7)
O4 0.0533(8) 0.0507(8) 0.0432(7) 0.0160(7) 0.0264(7) 0.0190(7)
O5 0.0852(13) 0.0693(11) 0.0385(9) 0.0276(10) 0.0260(8) 0.0119(8)

loop_
_atom_type_symbol
_atom_type_description
_atom_type_scat_dispersion_real
_atom_type_scat_dispersion_imag
_atom_type_scat_source
C C 0.0033 0.0016 'International Tables Vol C Tables 4.2.6.8 and 6.1.1.4'
H H 0.0000 0.0000 'International Tables Vol C Tables 4.2.6.8 and 6.1.1.4'
N N 0.0061 0.0033 'International Tables Vol C Tables 4.2.6.8 and 6.1.1.4'
O O 0.0106 0.0060 'International Tables Vol C Tables 4.2.6.8 and 6.1.1.4'

loop_
_geom_angle_atom_site_label_1
_geom_angle_atom_site_label_2
_geom_angle_atom_site_label_3
_geom_angle
N3 C1 N1 130.88(16)
N3 C1 N4 114.54(15)
N1 C1 N4 114.56(15)
N2 C2 N6 119.02(16)
N2 C2 N1 125.34(16)
N6 C2 N1 115.63(16)
N2 C3 N7 121.14(15)
N2 C3 N3 124.74(16)
N7 C3 N3 114.07(15)
O1 C4 O2 123.42(19)
O1 C4 C34 122.06(18)
O2 C4 C34 114.52(16)
O3 C5 O4 125.01(17)
O3 C5 C44 118.09(17)
O4 C5 C44 116.89(17)
N4 C11 C12 120.54(19)
N4 C11 H11 114.6(15)
C12 C11 H11 124.9(15)
C11 C12 C13 121.24(19)
C11 C12 H12 115.6(15)
C13 C12 H12 123.2(15)
C14 C13 C12 116.49(18)
C14 C13 C21 122.90(18)
C12 C13 C21 120.54(18)
C15 C14 C13 120.92(19)
C15 C14 H14 115.3(14)
C13 C14 H14 123.7(14)
N4 C15 C14 120.50(18)
N4 C15 H15 113.3(15)
C14 C15 H15 126.2(15)
C25 C21 C22 116.44(19)
C25 C21 C13 121.78(18)
C22 C21 C13 121.57(19)
C23 C22 C21 119.9(2)
C23 C22 H22 120(2)
C21 C22 H22 120(2)
N5 C23 C22 123.4(2)
N5 C23 H23 112.3(19)
C22 C23 H23 124.4(19)
N5 C24 C25 123.8(2)
N5 C24 H24 118.4(16)
C25 C24 H24 117.7(17)
C21 C25 C24 119.4(2)
C21 C25 H25 121.0(13)
C24 C25 H25 119.6(13)
C32 C31 C36 119.75(17)
C32 C31 N6 117.98(16)
C36 C31 N6 122.24(16)
C31 C32 C33 120.11(18)
C31 C32 H32 120.5(13)
C33 C32 H32 119.4(13)
C32 C33 C34 120.60(18)
C32 C33 H33 118.9(13)
C34 C33 H33 120.4(13)
C33 C34 C35 118.96(17)
C33 C34 C4 120.67(17)
C35 C34 C4 120.36(16)
C36 C35 C34 120.89(18)
C36 C35 H35 119.3(14)
C34 C35 H35 119.8(14)
C35 C36 C31 119.67(17)
C35 C36 H36 117.2(13)
C31 C36 H36 123.1(13)
C46 C41 C42 118.70(16)
C46 C41 N7 116.19(15)
C42 C41 N7 125.12(16)
C43 C42 C41 119.96(17)
C43 C42 H42 119.8(13)
C41 C42 H42 120.2(13)
C42 C43 C44 121.60(17)
C42 C43 H43 117.4(15)
C44 C43 H43 121.0(15)
C43 C44 C45 118.13(16)
C43 C44 C5 121.43(16)
C45 C44 C5 120.44(17)
C46 C45 C44 121.02(18)
C46 C45 H45 119.5(13)
C44 C45 H45 119.5(13)
C45 C46 C41 120.59(17)
C45 C46 H46 121.7(13)
C41 C46 H46 117.7(13)
C1 N1 C2 111.57(15)
C3 N2 C2 115.17(15)
C1 N3 C3 112.10(15)
C11 N4 C15 120.22(16)
C11 N4 C1 119.24(16)
C15 N4 C1 120.50(15)
C23 N5 C24 116.8(2)
C2 N6 C31 124.14(16)
C2 N6 H6 114.7(16)
C31 N6 H6 116.0(16)
C3 N7 C41 130.48(15)
C3 N7 H7 112.8(14)
C41 N7 H7 116.5(14)
C4 O2 H3 113.1(17)
H1 O5 H2 111(3)

loop_
_geom_bond_atom_site_label_1
_geom_bond_atom_site_label_2
_geom_bond_distance
C1 N3 1.303(2)
C1 N1 1.314(2)
C1 N4 1.469(2)
C2 N2 1.338(2)
C2 N6 1.349(2)
C2 N1 1.357(2)
C3 N2 1.331(2)
C3 N7 1.346(2)
C3 N3 1.366(2)
C4 O1 1.201(2)
C4 O2 1.299(2)
C4 C34 1.494(3)
C5 O3 1.251(2)
C5 O4 1.262(2)
C5 C44 1.505(2)
C11 N4 1.342(3)
C11 C12 1.365(3)
C11 H11 0.96(3)
C12 C13 1.390(3)
C12 H12 0.94(2)
C13 C14 1.388(3)
C13 C21 1.484(3)
C14 C15 1.371(3)
C14 H14 0.95(2)
C15 N4 1.347(2)
C15 H15 0.97(2)
C21 C25 1.382(3)
C21 C22 1.384(3)
C22 C23 1.383(3)
C22 H22 0.96(4)
C23 N5 1.321(3)
C23 H23 0.99(3)
C24 N5 1.323(3)
C24 C25 1.385(3)
C24 H24 0.99(3)
C25 H25 1.00(2)
C31 C32 1.384(3)
C31 C36 1.390(3)
C31 N6 1.420(2)
C32 C33 1.384(3)
C32 H32 0.99(2)
C33 C34 1.386(3)
C33 H33 0.96(2)
C34 C35 1.386(3)
C35 C36 1.383(3)
C35 H35 0.96(2)
C36 H36 0.95(2)
C41 C46 1.392(3)
C41 C42 1.394(3)
C41 N7 1.409(2)
C42 C43 1.383(3)
C42 H42 0.93(2)
C43 C44 1.383(3)
C43 H43 0.96(2)
C44 C45 1.390(3)
C45 C46 1.379(3)
C45 H45 1.02(2)
C46 H46 0.96(2)
N6 H6 0.92(3)
N7 H7 0.90(2)
O2 H3 1.09(4)
O5 H1 0.87(3)
O5 H2 0.84(4)

loop_
_geom_hbond_atom_site_label_D
_geom_hbond_atom_site_label_H
_geom_hbond_atom_site_label_A
_geom_hbond_site_symmetry_A
_geom_hbond_distance_DH
_geom_hbond_distance_HA
_geom_hbond_distance_DA
_geom_hbond_angle_DHA
N6 H6 O3 1_445 0.92(3) 1.90(3) 2.791(2) 164(2)
N7 H7 O5 2_676 0.90(2) 1.96(2) 2.847(3) 167(2)
O2 H3 O4 2_665 1.09(4) 1.42(4) 2.507(2) 172(3)
O5 H1 N5 1_664 0.87(3) 2.05(3) 2.914(3) 173(3)
O5 H2 O3 . 0.84(4) 1.94(4) 2.769(3) 173(4)

loop_
_geom_torsion_atom_site_label_1
_geom_torsion_atom_site_label_2
_geom_torsion_atom_site_label_3
_geom_torsion_atom_site_label_4
_geom_torsion
N4 C11 C12 C13 1.1(3)
C11 C12 C13 C14 -3.2(3)
C11 C12 C13 C21 173.84(19)
C12 C13 C14 C15 3.0(3)
C21 C13 C14 C15 -173.97(19)
C13 C14 C15 N4 -0.7(3)
C14 C13 C21 C25 19.5(3)
C12 C13 C21 C25 -157.3(2)
C14 C13 C21 C22 -165.9(2)
C12 C13 C21 C22 17.3(3)
C25 C21 C22 C23 3.4(4)
C13 C21 C22 C23 -171.5(2)
C21 C22 C23 N5 0.4(5)
C22 C21 C25 C24 -3.9(3)
C13 C21 C25 C24 170.90(18)
N5 C24 C25 C21 0.9(3)
C36 C31 C32 C33 -2.0(3)
N6 C31 C32 C33 -179.95(17)
C31 C32 C33 C34 1.3(3)
C32 C33 C34 C35 0.1(3)
C32 C33 C34 C4 178.73(18)
O1 C4 C34 C33 -162.1(2)
O2 C4 C34 C33 17.9(3)
O1 C4 C34 C35 16.4(3)
O2 C4 C34 C35 -163.47(18)
C33 C34 C35 C36 -0.7(3)
C4 C34 C35 C36 -179.34(17)
C34 C35 C36 C31 0.0(3)
C32 C31 C36 C35 1.4(3)
N6 C31 C36 C35 179.24(17)
C46 C41 C42 C43 0.7(3)
N7 C41 C42 C43 -178.65(17)
C41 C42 C43 C44 -1.0(3)
C42 C43 C44 C45 0.5(3)
C42 C43 C44 C5 179.85(17)
O3 C5 C44 C43 161.03(18)
O4 C5 C44 C43 -20.1(3)
O3 C5 C44 C45 -19.6(3)
O4 C5 C44 C45 159.23(17)
C43 C44 C45 C46 0.4(3)
C5 C44 C45 C46 -179.00(17)
C44 C45 C46 C41 -0.7(3)
C42 C41 C46 C45 0.1(3)
N7 C41 C46 C45 179.55(16)
N3 C1 N1 C2 -1.7(3)
N4 C1 N1 C2 176.68(13)
N2 C2 N1 C1 3.8(3)
N6 C2 N1 C1 -175.18(16)
N7 C3 N2 C2 -179.89(16)
N3 C3 N2 C2 -2.4(2)
N6 C2 N2 C3 176.99(16)
N1 C2 N2 C3 -2.0(3)
N1 C1 N3 C3 -2.0(3)
N4 C1 N3 C3 179.63(13)
N2 C3 N3 C1 4.2(2)
N7 C3 N3 C1 -178.17(15)
C12 C11 N4 C15 1.2(3)
C12 C11 N4 C1 -176.76(18)
C14 C15 N4 C11 -1.4(3)
C14 C15 N4 C1 176.54(17)
N3 C1 N4 C11 2.3(2)
N1 C1 N4 C11 -176.29(16)
N3 C1 N4 C15 -175.66(17)
N1 C1 N4 C15 5.7(2)
C22 C23 N5 C24 -3.5(4)
C25 C24 N5 C23 2.9(3)
N2 C2 N6 C31 -10.6(3)
N1 C2 N6 C31 168.53(16)
C32 C31 N6 C2 -122.3(2)
C36 C31 N6 C2 59.8(3)
N2 C3 N7 C41 -4.3(3)
N3 C3 N7 C41 177.97(16)
C46 C41 N7 C3 177.20(17)
C42 C41 N7 C3 -3.4(3)

loop_
_cod_related_entry_id
_cod_related_entry_database
_cod_related_entry_code
1 ChemSpider 21123336
